data_4515647
loop_
_publ_author_name
'Liu, Ruzhang'
'Ge, Hua'
'Chen, Kuanwei'
'Xue, Huaiguo'

_publ_section_title
;
 Selectivity in Olefin-Intervened Macrocyclic Ring-Closing Metathesis
;
_journal_issue 6
_journal_name_full 'ACS Catalysis'
_journal_page_first 5574
_journal_paper_doi 10.1021/acscatal.8b01084
_journal_volume 8
_journal_year 2018
_chemical_formula_moiety 'C15 H21 N O2 S'
_chemical_formula_sum 'C15 H21 N O2 S'
_chemical_formula_weight 279.39
_chemical_name_systematic
; 
'(Z)-1-tosyl-2,3,4,7,8,9-hexahydro-1H-azonine' 
;
_space_group_IT_number 14
_space_group_name_Hall '-P 2ybc'
_space_group_name_H-M_alt 'P 1 21/c 1'
_symmetry_cell_setting monoclinic
_symmetry_space_group_name_H-M 'P 1 21/c 1'
_atom_sites_solution_hydrogens geom
_atom_sites_solution_primary direct
_atom_sites_solution_secondary difmap
_audit_creation_method SHELXL-97
_cell_angle_alpha 90.00
_cell_angle_beta 96.287(2)
_cell_angle_gamma 90.00
_cell_formula_units_Z 4
_cell_length_a 16.1250(10)
_cell_length_b 6.8205(4)
_cell_length_c 13.1663(8)
_cell_measurement_reflns_used 4654
_cell_measurement_temperature 296(2)
_cell_measurement_theta_max 25.63
_cell_measurement_theta_min 3.11
_cell_volume 1439.33(15)
_computing_cell_refinement 'Bruker SMART'
_computing_data_collection 'Bruker SMART'
_computing_data_reduction 'Bruker SAINT'
_computing_molecular_graphics 'Bruker SHELXTL'
_computing_publication_material 'Bruker SHELXTL'
_computing_structure_refinement 'Bruker SHELXTL'
_computing_structure_solution 'Bruker SHELXTL'
_diffrn_ambient_temperature 296(2)
_diffrn_measured_fraction_theta_full 0.943
_diffrn_measured_fraction_theta_max 0.949
_diffrn_measurement_device_type 'CCD area detector'
_diffrn_measurement_method 'phi and omega scans'
_diffrn_radiation_monochromator graphite
_diffrn_radiation_source 'fine-focus sealed tube'
_diffrn_radiation_type MoK\a
_diffrn_radiation_wavelength 0.71073
_diffrn_reflns_av_R_equivalents 0.0290
_diffrn_reflns_av_sigmaI/netI 0.0335
_diffrn_reflns_limit_h_max 20
_diffrn_reflns_limit_h_min -16
_diffrn_reflns_limit_k_max 7
_diffrn_reflns_limit_k_min -8
_diffrn_reflns_limit_l_max 15
_diffrn_reflns_limit_l_min -17
_diffrn_reflns_number 12482
_diffrn_reflns_theta_full 25.50
_diffrn_reflns_theta_max 27.45
_diffrn_reflns_theta_min 1.27
_exptl_absorpt_coefficient_mu 0.223
_exptl_absorpt_correction_T_max 0.9321
_exptl_absorpt_correction_T_min 0.9240
_exptl_absorpt_correction_type none
_exptl_crystal_colour colorless
_exptl_crystal_density_diffrn 1.289
_exptl_crystal_density_method 'not measured'
_exptl_crystal_description block
_exptl_crystal_F_000 600
_exptl_crystal_size_max 0.36
_exptl_crystal_size_mid 0.34
_exptl_crystal_size_min 0.32
_refine_diff_density_max 0.213
_refine_diff_density_min -0.273
_refine_diff_density_rms 0.055
_refine_ls_extinction_method none
_refine_ls_goodness_of_fit_ref 1.178
_refine_ls_hydrogen_treatment mixed
_refine_ls_matrix_type full
_refine_ls_number_parameters 173
_refine_ls_number_reflns 3121
_refine_ls_number_restraints 0
_refine_ls_restrained_S_all 1.178
_refine_ls_R_factor_all 0.0911
_refine_ls_R_factor_gt 0.0599
_refine_ls_shift/su_max 0.000
_refine_ls_shift/su_mean 0.000
_refine_ls_structure_factor_coef Fsqd
_refine_ls_weighting_details 'calc w=1/[\s^2^(Fo^2^)+(0.0383P)^2^+1.3951P] where P=(Fo^2^+2Fc^2^)/3'
_refine_ls_weighting_scheme calc
_refine_ls_wR_factor_gt 0.1253
_refine_ls_wR_factor_ref 0.1430
_reflns_number_gt 2320
_reflns_number_total 3121
_reflns_threshold_expression >2sigma(I)
_cod_data_source_file cs8b01084_si_002.cif
_cod_data_source_block 2
_cod_original_sg_symbol_H-M P21/c
_cod_database_code 4515647

loop_
_symmetry_equiv_pos_as_xyz
'x, y, z'
'-x, y+1/2, -z+1/2'
'-x, -y, -z'
'x, -y-1/2, z-1/2'

loop_
_atom_site_label
_atom_site_type_symbol
_atom_site_fract_x
_atom_site_fract_y
_atom_site_fract_z
_atom_site_U_iso_or_equiv
_atom_site_adp_type
_atom_site_occupancy
_atom_site_symmetry_multiplicity
_atom_site_calc_flag
_atom_site_refinement_flags
C1 C 0.34959(16) 0.7913(4) 0.59703(19) 0.0369(6) Uani 1 1 d .
C2 C 0.42698(18) 0.8743(4) 0.5878(2) 0.0443(7) Uani 1 1 d .
H2 H 0.4308 1.0056 0.5699 0.053 Uiso 1 1 calc R
C3 C 0.49833(18) 0.7615(5) 0.6052(2) 0.0468(7) Uani 1 1 d .
H3 H 0.5500 0.8185 0.5992 0.056 Uiso 1 1 calc R
C4 C 0.49456(17) 0.5653(5) 0.6314(2) 0.0431(7) Uani 1 1 d .
C5 C 0.41668(18) 0.4855(4) 0.6409(2) 0.0441(7) Uani 1 1 d .
H5 H 0.4128 0.3543 0.6591 0.053 Uiso 1 1 calc R
C6 C 0.34475(17) 0.5960(4) 0.6239(2) 0.0408(7) Uani 1 1 d .
H6 H 0.2932 0.5391 0.6305 0.049 Uiso 1 1 calc R
C7 C 0.57259(19) 0.4432(5) 0.6475(2) 0.0575(9) Uani 1 1 d .
H7A H 0.5587 0.3136 0.6685 0.086 Uiso 1 1 calc R
H7B H 0.6111 0.5023 0.6994 0.086 Uiso 1 1 calc R
H7C H 0.5977 0.4358 0.5848 0.086 Uiso 1 1 calc R
C8 C 0.26750(17) 0.9684(4) 0.3764(2) 0.0423(7) Uani 1 1 d .
H8A H 0.2586 0.8821 0.3176 0.051 Uiso 1 1 calc R
H8B H 0.3263 0.9630 0.4013 0.051 Uiso 1 1 calc R
C9 C 0.24625(18) 1.1768(4) 0.3414(2) 0.0477(7) Uani 1 1 d .
H9A H 0.2753 1.2058 0.2824 0.057 Uiso 1 1 calc R
H9B H 0.2669 1.2666 0.3955 0.057 Uiso 1 1 calc R
C10 C 0.1532(2) 1.2142(5) 0.3135(3) 0.0534(8) Uani 1 1 d .
H10A H 0.1265 1.2260 0.3756 0.064 Uiso 1 1 calc R
H10B H 0.1460 1.3375 0.2769 0.064 Uiso 1 1 calc R
C11 C 0.11148(19) 1.0540(5) 0.2486(2) 0.0516(8) Uani 1 1 d .
H11 H 0.1212 1.0512 0.1803 0.062 Uiso 1 1 calc R
C12 C 0.06235(18) 0.9169(5) 0.2793(2) 0.0520(8) Uani 1 1 d .
H12 H 0.0408 0.8261 0.2307 0.062 Uiso 1 1 calc R
C13 C 0.03821(19) 0.8940(5) 0.3843(3) 0.0582(9) Uani 1 1 d .
H13A H -0.0218 0.8778 0.3803 0.070 Uiso 1 1 calc R
H13B H 0.0526 1.0131 0.4226 0.070 Uiso 1 1 calc R
C14 C 0.07989(19) 0.7209(5) 0.4421(3) 0.0584(9) Uani 1 1 d .
H14A H 0.0534 0.6010 0.4156 0.070 Uiso 1 1 calc R
H14B H 0.0707 0.7314 0.5135 0.070 Uiso 1 1 calc R
C15 C 0.17320(18) 0.7061(4) 0.4350(2) 0.0469(7) Uani 1 1 d .
H15A H 0.1965 0.6072 0.4828 0.056 Uiso 1 1 calc R
H15B H 0.1819 0.6627 0.3668 0.056 Uiso 1 1 calc R
N1 N 0.21917(13) 0.8932(3) 0.45682(17) 0.0368(5) Uani 1 1 d .
O1 O 0.19966(13) 0.8597(3) 0.63875(16) 0.0547(6) Uani 1 1 d .
O2 O 0.28290(14) 1.1336(3) 0.58052(16) 0.0538(6) Uani 1 1 d .
S1 S 0.25780(4) 0.93287(10) 0.57393(5) 0.0400(2) Uani 1 1 d .

loop_
_atom_site_aniso_label
_atom_site_aniso_U_11
_atom_site_aniso_U_22
_atom_site_aniso_U_33
_atom_site_aniso_U_23
_atom_site_aniso_U_13
_atom_site_aniso_U_12
C1 0.0401(14) 0.0406(15) 0.0289(13) -0.0015(12) -0.0007(11) -0.0070(12)
C2 0.0514(17) 0.0426(16) 0.0372(15) 0.0061(13) -0.0024(13) -0.0149(13)
C3 0.0381(15) 0.0601(19) 0.0406(15) 0.0056(15) -0.0020(12) -0.0129(14)
C4 0.0440(16) 0.0561(18) 0.0278(13) 0.0013(13) -0.0017(11) -0.0032(14)
C5 0.0499(17) 0.0416(16) 0.0393(15) 0.0033(13) -0.0021(13) -0.0057(13)
C6 0.0392(14) 0.0448(16) 0.0374(14) 0.0024(13) 0.0001(12) -0.0104(12)
C7 0.0478(17) 0.079(2) 0.0447(17) 0.0047(17) -0.0014(14) 0.0081(17)
C8 0.0347(14) 0.0515(18) 0.0404(15) 0.0009(14) 0.0021(12) 0.0028(13)
C9 0.0502(17) 0.0462(17) 0.0465(17) 0.0047(14) 0.0038(14) -0.0085(14)
C10 0.062(2) 0.0398(17) 0.0566(19) 0.0029(15) -0.0029(16) 0.0075(15)
C11 0.0520(18) 0.0538(19) 0.0462(17) 0.0001(16) -0.0066(14) 0.0131(16)
C12 0.0428(16) 0.055(2) 0.0545(19) -0.0088(16) -0.0093(14) 0.0031(15)
C13 0.0367(16) 0.067(2) 0.070(2) -0.0128(19) 0.0014(15) -0.0038(15)
C14 0.0494(18) 0.061(2) 0.064(2) -0.0026(18) 0.0016(16) -0.0195(16)
C15 0.0514(17) 0.0349(15) 0.0519(17) -0.0040(14) -0.0061(14) -0.0069(13)
N1 0.0362(12) 0.0345(12) 0.0390(12) -0.0034(10) 0.0006(10) -0.0026(9)
O1 0.0546(13) 0.0657(14) 0.0466(12) -0.0028(11) 0.0175(10) -0.0028(11)
O2 0.0652(14) 0.0381(11) 0.0563(13) -0.0129(10) -0.0016(11) -0.0064(10)
S1 0.0447(4) 0.0380(4) 0.0372(4) -0.0068(3) 0.0044(3) -0.0038(3)

loop_
_atom_type_symbol
_atom_type_description
_atom_type_scat_dispersion_real
_atom_type_scat_dispersion_imag
_atom_type_scat_source
C C 0.0033 0.0016 'International Tables Vol C Tables 4.2.6.8 and 6.1.1.4'
H H 0.0000 0.0000 'International Tables Vol C Tables 4.2.6.8 and 6.1.1.4'
N N 0.0061 0.0033 'International Tables Vol C Tables 4.2.6.8 and 6.1.1.4'
O O 0.0106 0.0060 'International Tables Vol C Tables 4.2.6.8 and 6.1.1.4'
S S 0.1246 0.1234 'International Tables Vol C Tables 4.2.6.8 and 6.1.1.4'

loop_
_geom_angle_atom_site_label_1
_geom_angle_atom_site_label_2
_geom_angle_atom_site_label_3
_geom_angle
C6 C1 C2 119.5(3)
C6 C1 S1 120.1(2)
C2 C1 S1 120.4(2)
C3 C2 C1 119.9(3)
C3 C2 H2 120.0
C1 C2 H2 120.0
C2 C3 C4 121.4(3)
C2 C3 H3 119.3
C4 C3 H3 119.3
C3 C4 C5 117.8(3)
C3 C4 C7 120.7(3)
C5 C4 C7 121.4(3)
C6 C5 C4 121.6(3)
C6 C5 H5 119.2
C4 C5 H5 119.2
C5 C6 C1 119.8(3)
C5 C6 H6 120.1
C1 C6 H6 120.1
C4 C7 H7A 109.5
C4 C7 H7B 109.5
H7A C7 H7B 109.5
C4 C7 H7C 109.5
H7A C7 H7C 109.5
H7B C7 H7C 109.5
N1 C8 C9 115.0(2)
N1 C8 H8A 108.5
C9 C8 H8A 108.5
N1 C8 H8B 108.5
C9 C8 H8B 108.5
H8A C8 H8B 107.5
C8 C9 C10 114.3(2)
C8 C9 H9A 108.7
C10 C9 H9A 108.7
C8 C9 H9B 108.7
C10 C9 H9B 108.7
H9A C9 H9B 107.6
C11 C10 C9 112.6(3)
C11 C10 H10A 109.1
C9 C10 H10A 109.1
C11 C10 H10B 109.1
C9 C10 H10B 109.1
H10A C10 H10B 107.8
C12 C11 C10 126.2(3)
C12 C11 H11 116.9
C10 C11 H11 116.9
C11 C12 C13 126.0(3)
C11 C12 H12 117.0
C13 C12 H12 117.0
C12 C13 C14 113.6(3)
C12 C13 H13A 108.8
C14 C13 H13A 108.8
C12 C13 H13B 108.8
C14 C13 H13B 108.8
H13A C13 H13B 107.7
C13 C14 C15 114.0(3)
C13 C14 H14A 108.8
C15 C14 H14A 108.8
C13 C14 H14B 108.8
C15 C14 H14B 108.8
H14A C14 H14B 107.6
N1 C15 C14 114.0(2)
N1 C15 H15A 108.8
C14 C15 H15A 108.8
N1 C15 H15B 108.8
C14 C15 H15B 108.8
H15A C15 H15B 107.7
C8 N1 C15 116.8(2)
C8 N1 S1 116.56(17)
C15 N1 S1 117.27(19)
O1 S1 O2 120.00(14)
O1 S1 N1 107.56(12)
O2 S1 N1 107.13(12)
O1 S1 C1 107.42(13)
O2 S1 C1 106.70(13)
N1 S1 C1 107.47(12)

loop_
_geom_bond_atom_site_label_1
_geom_bond_atom_site_label_2
_geom_bond_distance
C1 C6 1.383(4)
C1 C2 1.388(4)
C1 S1 1.765(3)
C2 C3 1.382(4)
C2 H2 0.9300
C3 C4 1.384(4)
C3 H3 0.9300
C4 C5 1.387(4)
C4 C7 1.504(4)
C5 C6 1.381(4)
C5 H5 0.9300
C6 H6 0.9300
C7 H7A 0.9600
C7 H7B 0.9600
C7 H7C 0.9600
C8 N1 1.474(3)
C8 C9 1.521(4)
C8 H8A 0.9700
C8 H8B 0.9700
C9 C10 1.526(4)
C9 H9A 0.9700
C9 H9B 0.9700
C10 C11 1.500(4)
C10 H10A 0.9700
C10 H10B 0.9700
C11 C12 1.317(4)
C11 H11 0.9300
C12 C13 1.486(5)
C12 H12 0.9300
C13 C14 1.520(5)
C13 H13A 0.9700
C13 H13B 0.9700
C14 C15 1.521(4)
C14 H14A 0.9700
C14 H14B 0.9700
C15 N1 1.488(3)
C15 H15A 0.9700
C15 H15B 0.9700
N1 S1 1.621(2)
O1 S1 1.425(2)
O2 S1 1.427(2)

loop_
_geom_torsion_atom_site_label_1
_geom_torsion_atom_site_label_2
_geom_torsion_atom_site_label_3
_geom_torsion_atom_site_label_4
_geom_torsion
C6 C1 C2 C3 0.1(4)
S1 C1 C2 C3 -179.4(2)
C1 C2 C3 C4 0.3(4)
C2 C3 C4 C5 -0.7(4)
C2 C3 C4 C7 178.4(3)
C3 C4 C5 C6 0.7(4)
C7 C4 C5 C6 -178.5(3)
C4 C5 C6 C1 -0.2(4)
C2 C1 C6 C5 -0.2(4)
S1 C1 C6 C5 179.4(2)
N1 C8 C9 C10 -50.5(3)
C8 C9 C10 C11 -45.1(4)
C9 C10 C11 C12 104.7(4)
C10 C11 C12 C13 0.2(5)
C11 C12 C13 C14 -107.3(4)
C12 C13 C14 C15 46.6(4)
C13 C14 C15 N1 48.7(4)
C9 C8 N1 C15 124.8(3)
C9 C8 N1 S1 -89.5(3)
C14 C15 N1 C8 -122.8(3)
C14 C15 N1 S1 91.7(3)
C8 N1 S1 O1 176.59(19)
C15 N1 S1 O1 -37.8(2)
C8 N1 S1 O2 46.3(2)
C15 N1 S1 O2 -168.1(2)
C8 N1 S1 C1 -68.0(2)
C15 N1 S1 C1 77.5(2)
C6 C1 S1 O1 32.1(3)
C2 C1 S1 O1 -148.4(2)
C6 C1 S1 O2 161.9(2)
C2 C1 S1 O2 -18.5(3)
C6 C1 S1 N1 -83.4(2)
C2 C1 S1 N1 96.2(2)
